data_7104254
loop_
_publ_author_name
'Pucci, Daniela'
'Aiello, Iolinda'
'Aprea, Alessia'
'Bellusci, Anna'
'Crispini, Alessandra'
'Ghedini, Mauro'

_publ_section_title
;
 Unsuspected mesomorphism in "tail-free" cyclopalladated
 3,5-disubstituted-2-(2'-pyridyl)pyrroles.
;
_journal_issue 12
_journal_name_full 'Chemical communications (Cambridge, England)'
_journal_page_first 1550
_journal_page_last 1552
_journal_paper_doi 10.1039/b818603k
_journal_volume 34
_journal_year 2009
_chemical_formula_moiety 'C16 H18 N2 O2 Pd'
_chemical_formula_sum 'C16 H18 N2 O2 Pd'
_chemical_formula_weight 376.72
_space_group_IT_number 14
_symmetry_cell_setting monoclinic
_symmetry_space_group_name_Hall '-P 2ybc'
_symmetry_space_group_name_H-M 'P 1 21/c 1'
_atom_sites_solution_hydrogens geom
_atom_sites_solution_primary direct
_atom_sites_solution_secondary difmap
_audit_creation_method SHELXL-97
_cell_angle_alpha 90.00
_cell_angle_beta 106.117(3)
_cell_angle_gamma 90.00
_cell_formula_units_Z 8
_cell_length_a 17.4226(13)
_cell_length_b 12.8899(10)
_cell_length_c 14.4266(10)
_cell_measurement_reflns_used 5626
_cell_measurement_temperature 298(2)
_cell_measurement_theta_max 28.28
_cell_measurement_theta_min 1.22
_cell_volume 3112.5(4)
_computing_cell_refinement 'Bruker SMART'
_computing_data_collection 'Bruker SMART'
_computing_data_reduction 'Bruker SAINT'
_computing_molecular_graphics 'Bruker SHELXTL'
_computing_publication_material 'Bruker SHELXTL'
_computing_structure_refinement 'Bruker SHELXTL'
_computing_structure_solution 'Bruker SHELXTL'
_diffrn_ambient_temperature 298(2)
_diffrn_measured_fraction_theta_full 0.996
_diffrn_measured_fraction_theta_max 0.996
_diffrn_measurement_device_type 'CCD area detector'
_diffrn_measurement_method 'phi and omega scans'
_diffrn_radiation_monochromator graphite
_diffrn_radiation_source 'sealed tube'
_diffrn_radiation_type MoK\a
_diffrn_radiation_wavelength 0.71073
_diffrn_reflns_av_R_equivalents 0.0426
_diffrn_reflns_av_sigmaI/netI 0.0409
_diffrn_reflns_limit_h_max 23
_diffrn_reflns_limit_h_min -23
_diffrn_reflns_limit_k_max 16
_diffrn_reflns_limit_k_min -17
_diffrn_reflns_limit_l_max 18
_diffrn_reflns_limit_l_min -19
_diffrn_reflns_number 31117
_diffrn_reflns_theta_full 28.28
_diffrn_reflns_theta_max 28.28
_diffrn_reflns_theta_min 1.22
_exptl_absorpt_coefficient_mu 1.198
_exptl_absorpt_correction_type sphere
_exptl_absorpt_process_details SADABS
_exptl_crystal_colour orange
_exptl_crystal_density_diffrn 1.608
_exptl_crystal_density_method 'not measured'
_exptl_crystal_description plate
_exptl_crystal_F_000 1520
_exptl_crystal_size_max 0.20
_exptl_crystal_size_mid 0.16
_exptl_crystal_size_min 0.04
_refine_diff_density_max 1.102
_refine_diff_density_min -0.529
_refine_diff_density_rms 0.078
_refine_ls_extinction_method none
_refine_ls_goodness_of_fit_ref 1.017
_refine_ls_hydrogen_treatment constr
_refine_ls_matrix_type full
_refine_ls_number_parameters 382
_refine_ls_number_reflns 7682
_refine_ls_number_restraints 0
_refine_ls_restrained_S_all 1.017
_refine_ls_R_factor_all 0.0584
_refine_ls_R_factor_gt 0.0371
_refine_ls_shift/su_max 0.008
_refine_ls_shift/su_mean 0.000
_refine_ls_structure_factor_coef Fsqd
_refine_ls_weighting_details 'calc w=1/[\s^2^(Fo^2^)+(0.0423P)^2^+1.4078P] where P=(Fo^2^+2Fc^2^)/3'
_refine_ls_weighting_scheme calc
_refine_ls_wR_factor_gt 0.0863
_refine_ls_wR_factor_ref 0.0980
_reflns_number_gt 5626
_reflns_number_total 7682
_reflns_threshold_expression >2sigma(I)
_cod_duplicate_entry 7104236
_cod_data_source_file B818603K.txt
_cod_data_source_block (3)
_cod_depositor_comments
;
The following automatic conversions were performed:
'_symmetry_cell_setting' value 'Monoclinic' changed to 'monoclinic'
according to '/home/saulius/struct/CIF-dictionaries/cif_core.dic'
dictionary named 'cif_core.dic' version 2.4.1 from 2010-06-29.

Automatic conversion script
Id: cif_fix_enum 1527 2010-12-29 10:47:43Z saulius 
;
_cod_original_sg_symbol_H-M ' P 21/c '
_cod_database_code 7104254

loop_
_symmetry_equiv_pos_as_xyz
'x, y, z'
'-x, y+1/2, -z+1/2'
'-x, -y, -z'
'x, -y-1/2, z-1/2'

loop_
_atom_site_label
_atom_site_type_symbol
_atom_site_fract_x
_atom_site_fract_y
_atom_site_fract_z
_atom_site_U_iso_or_equiv
_atom_site_adp_type
_atom_site_occupancy
_atom_site_symmetry_multiplicity
_atom_site_calc_flag
_atom_site_refinement_flags
_atom_site_disorder_assembly
_atom_site_disorder_group
Pd1 Pd 0.470659(16) 0.89455(2) 0.380235(19) 0.04437(9) Uani 1 1 d . . .
Pd2 Pd 0.003451(15) 0.58791(2) 0.097017(18) 0.04352(9) Uani 1 1 d . . .
O1 O 0.57231(14) 0.97374(19) 0.42652(17) 0.0570(6) Uani 1 1 d . . .
O2 O 0.42866(14) 0.99106(18) 0.26883(16) 0.0548(6) Uani 1 1 d . . .
O3 O 0.10906(14) 0.51530(18) 0.13195(17) 0.0565(6) Uani 1 1 d . . .
O4 O -0.03935(15) 0.49863(18) 0.18421(17) 0.0563(6) Uani 1 1 d . . .
N1 N 0.50664(16) 0.7945(2) 0.49095(19) 0.0452(6) Uani 1 1 d . . .
N2 N 0.37774(16) 0.7979(2) 0.34784(19) 0.0453(6) Uani 1 1 d . . .
N3 N 0.03957(16) 0.6864(2) 0.01026(18) 0.0458(6) Uani 1 1 d . . .
N4 N -0.09488(16) 0.6742(2) 0.05422(19) 0.0458(6) Uani 1 1 d . . .
C1 C 0.5758(2) 0.8028(3) 0.5607(3) 0.0557(9) Uani 1 1 d . . .
H1A H 0.6094 0.8585 0.5594 0.067 Uiso 1 1 calc R . .
C2 C 0.5983(2) 0.7317(3) 0.6335(3) 0.0661(11) Uani 1 1 d . . .
H2A H 0.6469 0.7382 0.6805 0.079 Uiso 1 1 calc R . .
C3 C 0.5478(3) 0.6505(4) 0.6363(3) 0.0702(12) Uani 1 1 d . . .
H3A H 0.5620 0.6018 0.6857 0.084 Uiso 1 1 calc R . .
C4 C 0.4766(2) 0.6412(3) 0.5662(3) 0.0618(10) Uani 1 1 d . . .
H4A H 0.4422 0.5866 0.5682 0.074 Uiso 1 1 calc R . .
C5 C 0.4558(2) 0.7146(3) 0.4915(2) 0.0465(8) Uani 1 1 d . . .
C6 C 0.3853(2) 0.7149(2) 0.4116(2) 0.0438(7) Uani 1 1 d . . .
C7 C 0.3195(2) 0.6494(3) 0.3808(2) 0.0482(8) Uani 1 1 d . . .
C8 C 0.2717(2) 0.6935(3) 0.2956(2) 0.0491(8) Uani 1 1 d . . .
H8A H 0.2238 0.6668 0.2574 0.059 Uiso 1 1 calc R . .
C9 C 0.3088(2) 0.7849(3) 0.2782(2) 0.0486(8) Uani 1 1 d . . .
C10 C 0.3014(3) 0.5511(3) 0.4272(3) 0.0660(11) Uani 1 1 d . . .
H10A H 0.3462 0.5048 0.4380 0.099 Uiso 1 1 calc R . .
H10B H 0.2550 0.5185 0.3854 0.099 Uiso 1 1 calc R . .
H10C H 0.2913 0.5674 0.4877 0.099 Uiso 1 1 calc R . .
C11 C 0.2798(2) 0.8586(3) 0.1958(3) 0.0700(11) Uani 1 1 d . . .
H11A H 0.3166 0.9153 0.2026 0.105 Uiso 1 1 calc R . .
H11B H 0.2281 0.8847 0.1957 0.105 Uiso 1 1 calc R . .
H11C H 0.2759 0.8231 0.1362 0.105 Uiso 1 1 calc R . .
C12 C 0.6731(2) 1.0951(3) 0.4302(3) 0.0716(12) Uani 1 1 d . . .
H12A H 0.7047 1.0435 0.4717 0.107 Uiso 1 1 calc R . .
H12B H 0.6681 1.1550 0.4676 0.107 Uiso 1 1 calc R . .
H12C H 0.6987 1.1144 0.3818 0.107 Uiso 1 1 calc R . .
C13 C 0.5919(2) 1.0520(3) 0.3827(3) 0.0528(9) Uani 1 1 d . . .
C14 C 0.5448(2) 1.0959(3) 0.2990(3) 0.0571(10) Uani 1 1 d . . .
H14A H 0.5671 1.1507 0.2735 0.068 Uiso 1 1 calc R . .
C15 C 0.4684(2) 1.0674(3) 0.2493(2) 0.0524(9) Uani 1 1 d . . .
C16 C 0.4240(3) 1.1287(3) 0.1619(3) 0.0725(12) Uani 1 1 d . . .
H16A H 0.3684 1.1319 0.1593 0.109 Uiso 1 1 calc R . .
H16B H 0.4299 1.0955 0.1047 0.109 Uiso 1 1 calc R . .
H16C H 0.4455 1.1977 0.1661 0.109 Uiso 1 1 calc R . .
C17 C 0.1106(2) 0.6825(3) -0.0078(3) 0.0590(10) Uani 1 1 d . . .
H17A H 0.1456 0.6291 0.0193 0.071 Uiso 1 1 calc R . .
C18 C 0.1340(3) 0.7544(4) -0.0650(3) 0.0733(12) Uani 1 1 d . . .
H18A H 0.1843 0.7510 -0.0755 0.088 Uiso 1 1 calc R . .
C19 C 0.0810(3) 0.8314(3) -0.1061(3) 0.0711(11) Uani 1 1 d . . .
H19A H 0.0949 0.8806 -0.1456 0.085 Uiso 1 1 calc R . .
C20 C 0.0078(3) 0.8357(3) -0.0891(3) 0.0624(10) Uani 1 1 d . . .
H20A H -0.0280 0.8878 -0.1174 0.075 Uiso 1 1 calc R . .
C21 C -0.0138(2) 0.7624(3) -0.0295(2) 0.0464(8) Uani 1 1 d . . .
C22 C -0.0874(2) 0.7568(3) -0.0038(2) 0.0449(8) Uani 1 1 d . . .
C23 C -0.1560(2) 0.8183(3) -0.0225(2) 0.0534(9) Uani 1 1 d . . .
C24 C -0.2057(2) 0.7697(3) 0.0246(2) 0.0578(9) Uani 1 1 d . . .
H24A H -0.2563 0.7923 0.0249 0.069 Uiso 1 1 calc R . .
C25 C -0.1674(2) 0.6817(3) 0.0713(2) 0.0504(8) Uani 1 1 d . . .
C26 C -0.1732(3) 0.9175(3) -0.0791(3) 0.0790(14) Uani 1 1 d . . .
H26A H -0.1288 0.9344 -0.1036 0.118 Uiso 1 1 calc R . .
H26B H -0.1813 0.9725 -0.0380 0.118 Uiso 1 1 calc R . .
H26C H -0.2203 0.9091 -0.1320 0.118 Uiso 1 1 calc R . .
C27 C -0.1970(3) 0.6062(3) 0.1317(3) 0.0750(12) Uani 1 1 d . . .
H27A H -0.1578 0.5527 0.1538 0.113 Uiso 1 1 calc R . .
H27B H -0.2460 0.5757 0.0940 0.113 Uiso 1 1 calc R . .
H27C H -0.2062 0.6415 0.1862 0.113 Uiso 1 1 calc R . .
C28 C 0.2083(3) 0.3937(3) 0.2008(3) 0.0763(13) Uani 1 1 d . . .
H28A H 0.2472 0.4483 0.2176 0.114 Uiso 1 1 calc R . .
H28B H 0.2103 0.3626 0.1410 0.114 Uiso 1 1 calc R . .
H28C H 0.2198 0.3421 0.2507 0.114 Uiso 1 1 calc R . .
C29 C 0.1263(2) 0.4377(3) 0.1899(3) 0.0568(10) Uani 1 1 d . . .
C30 C 0.0767(3) 0.3945(3) 0.2394(3) 0.0625(11) Uani 1 1 d . . .
H30A H 0.0971 0.3388 0.2796 0.075 Uiso 1 1 calc R . .
C31 C -0.0006(3) 0.4256(3) 0.2354(3) 0.0591(10) Uani 1 1 d . . .
C32 C -0.0466(3) 0.3704(3) 0.2955(3) 0.0811(14) Uani 1 1 d . . .
H32A H -0.1023 0.3688 0.2610 0.122 Uiso 1 1 calc R . .
H32B H -0.0397 0.4065 0.3555 0.122 Uiso 1 1 calc R . .
H32C H -0.0271 0.3007 0.3082 0.122 Uiso 1 1 calc R . .

loop_
_atom_site_aniso_label
_atom_site_aniso_U_11
_atom_site_aniso_U_22
_atom_site_aniso_U_33
_atom_site_aniso_U_23
_atom_site_aniso_U_13
_atom_site_aniso_U_12
Pd1 0.04881(16) 0.03812(15) 0.04986(15) 0.00354(11) 0.01981(12) -0.00161(11)
Pd2 0.04289(15) 0.03942(16) 0.04413(15) 0.00264(10) 0.00521(11) 0.00280(11)
O1 0.0565(15) 0.0525(15) 0.0637(15) 0.0039(12) 0.0196(12) -0.0075(12)
O2 0.0646(15) 0.0451(14) 0.0541(13) 0.0092(11) 0.0154(12) -0.0100(12)
O3 0.0521(14) 0.0475(14) 0.0632(15) 0.0051(12) 0.0047(12) 0.0085(11)
O4 0.0598(14) 0.0495(14) 0.0588(14) 0.0182(12) 0.0148(12) 0.0050(12)
N1 0.0480(15) 0.0404(15) 0.0514(15) 0.0040(12) 0.0208(13) 0.0039(12)
N2 0.0488(15) 0.0407(16) 0.0484(15) 0.0024(12) 0.0170(13) -0.0014(12)
N3 0.0469(15) 0.0454(16) 0.0440(14) -0.0001(12) 0.0108(12) -0.0001(13)
N4 0.0433(15) 0.0440(16) 0.0468(15) 0.0049(12) 0.0069(12) 0.0025(12)
C1 0.0449(19) 0.062(2) 0.061(2) 0.0038(18) 0.0149(17) 0.0024(17)
C2 0.050(2) 0.082(3) 0.063(2) 0.016(2) 0.0088(18) 0.015(2)
C3 0.071(3) 0.075(3) 0.066(2) 0.028(2) 0.021(2) 0.011(2)
C4 0.064(2) 0.056(2) 0.066(2) 0.0199(19) 0.019(2) -0.0013(19)
C5 0.0527(19) 0.0410(19) 0.0520(18) 0.0044(15) 0.0248(16) 0.0031(15)
C6 0.0515(19) 0.0368(18) 0.0474(17) 0.0043(14) 0.0209(15) -0.0008(15)
C7 0.057(2) 0.0408(19) 0.0547(19) 0.0004(15) 0.0280(17) -0.0009(16)
C8 0.0497(19) 0.047(2) 0.0541(19) -0.0008(16) 0.0199(16) -0.0047(16)
C9 0.0499(19) 0.050(2) 0.0489(18) 0.0008(16) 0.0191(16) 0.0021(16)
C10 0.083(3) 0.050(2) 0.071(2) 0.0052(19) 0.032(2) -0.013(2)
C11 0.068(3) 0.065(3) 0.065(2) 0.018(2) 0.000(2) -0.003(2)
C12 0.057(2) 0.075(3) 0.086(3) -0.002(2) 0.027(2) -0.017(2)
C13 0.056(2) 0.047(2) 0.065(2) -0.0069(18) 0.0335(19) -0.0090(17)
C14 0.068(2) 0.046(2) 0.064(2) 0.0043(17) 0.031(2) -0.0107(18)
C15 0.074(3) 0.0392(19) 0.0491(19) 0.0005(15) 0.0262(19) -0.0058(18)
C16 0.099(3) 0.057(3) 0.060(2) 0.014(2) 0.020(2) -0.015(2)
C17 0.049(2) 0.063(2) 0.066(2) 0.0056(19) 0.0168(18) 0.0056(18)
C18 0.060(2) 0.090(3) 0.078(3) 0.009(2) 0.031(2) -0.006(2)
C19 0.078(3) 0.069(3) 0.072(3) 0.015(2) 0.029(2) -0.008(2)
C20 0.070(3) 0.059(3) 0.058(2) 0.0122(19) 0.018(2) 0.005(2)
C21 0.0534(19) 0.0426(19) 0.0394(17) 0.0024(14) 0.0065(15) -0.0020(15)
C22 0.0473(18) 0.0452(19) 0.0396(16) 0.0050(14) 0.0076(14) 0.0047(15)
C23 0.060(2) 0.053(2) 0.0453(18) 0.0064(16) 0.0101(16) 0.0164(18)
C24 0.052(2) 0.068(3) 0.054(2) 0.0017(18) 0.0154(17) 0.0185(19)
C25 0.0448(18) 0.057(2) 0.0493(19) 0.0015(16) 0.0125(15) 0.0032(16)
C26 0.091(3) 0.067(3) 0.083(3) 0.026(2) 0.031(3) 0.036(2)
C27 0.057(2) 0.091(3) 0.082(3) 0.022(2) 0.028(2) 0.001(2)
C28 0.067(3) 0.072(3) 0.078(3) -0.003(2) 0.000(2) 0.027(2)
C29 0.059(2) 0.045(2) 0.053(2) -0.0060(17) -0.0069(18) 0.0121(17)
C30 0.078(3) 0.047(2) 0.055(2) 0.0107(17) 0.005(2) 0.013(2)
C31 0.078(3) 0.044(2) 0.050(2) 0.0034(16) 0.0102(19) 0.0066(19)
C32 0.114(4) 0.067(3) 0.070(3) 0.026(2) 0.037(3) 0.009(3)

loop_
_atom_type_symbol
_atom_type_description
_atom_type_scat_dispersion_real
_atom_type_scat_dispersion_imag
_atom_type_scat_source
C C 0.0033 0.0016 'International Tables Vol C Tables 4.2.6.8 and 6.1.1.4'
H H 0.0000 0.0000 'International Tables Vol C Tables 4.2.6.8 and 6.1.1.4'
N N 0.0061 0.0033 'International Tables Vol C Tables 4.2.6.8 and 6.1.1.4'
O O 0.0106 0.0060 'International Tables Vol C Tables 4.2.6.8 and 6.1.1.4'
Pd Pd -0.9988 1.0072 'International Tables Vol C Tables 4.2.6.8 and 6.1.1.4'

loop_
_geom_angle_atom_site_label_1
_geom_angle_atom_site_label_2
_geom_angle_atom_site_label_3
_geom_angle
_geom_angle_site_symmetry_1
_geom_angle_site_symmetry_3
_geom_angle_publ_flag
O1 Pd1 N2 171.03(10) . . ?
O1 Pd1 O2 92.49(10) . . ?
N2 Pd1 O2 96.21(10) . . ?
O1 Pd1 N1 90.58(11) . . ?
N2 Pd1 N1 80.75(11) . . ?
O2 Pd1 N1 176.81(10) . . ?
N4 Pd2 O4 94.46(11) . . ?
N4 Pd2 O3 172.51(11) . . ?
O4 Pd2 O3 92.86(10) . . ?
N4 Pd2 N3 81.06(11) . . ?
O4 Pd2 N3 175.19(11) . . ?
O3 Pd2 N3 91.58(11) . . ?
C13 O1 Pd1 124.7(2) . . ?
C15 O2 Pd1 123.7(2) . . ?
C29 O3 Pd2 124.1(3) . . ?
C31 O4 Pd2 124.3(3) . . ?
C1 N1 C5 120.5(3) . . ?
C1 N1 Pd1 124.1(2) . . ?
C5 N1 Pd1 115.4(2) . . ?
C9 N2 C6 107.4(3) . . ?
C9 N2 Pd1 138.7(2) . . ?
C6 N2 Pd1 113.8(2) . . ?
C17 N3 C21 120.4(3) . . ?
C17 N3 Pd2 124.6(2) . . ?
C21 N3 Pd2 115.0(2) . . ?
C25 N4 C22 107.7(3) . . ?
C25 N4 Pd2 138.4(2) . . ?
C22 N4 Pd2 113.6(2) . . ?
N1 C1 C2 121.9(4) . . ?
C1 C2 C3 118.9(4) . . ?
C4 C3 C2 120.1(4) . . ?
C3 C4 C5 119.6(4) . . ?
N1 C5 C4 119.0(3) . . ?
N1 C5 C6 114.1(3) . . ?
C4 C5 C6 126.8(3) . . ?
C7 C6 N2 109.6(3) . . ?
C7 C6 C5 134.6(3) . . ?
N2 C6 C5 115.8(3) . . ?
C6 C7 C8 105.7(3) . . ?
C6 C7 C10 128.5(3) . . ?
C8 C7 C10 125.8(3) . . ?
C7 C8 C9 108.0(3) . . ?
N2 C9 C8 109.3(3) . . ?
N2 C9 C11 123.3(3) . . ?
C8 C9 C11 127.4(3) . . ?
O1 C13 C14 125.3(3) . . ?
O1 C13 C12 114.3(3) . . ?
C14 C13 C12 120.4(3) . . ?
C15 C14 C13 127.0(3) . . ?
O2 C15 C14 126.6(3) . . ?
O2 C15 C16 113.9(3) . . ?
C14 C15 C16 119.6(3) . . ?
N3 C17 C18 122.5(4) . . ?
C19 C18 C17 118.0(4) . . ?
C20 C19 C18 120.1(4) . . ?
C19 C20 C21 120.5(4) . . ?
N3 C21 C20 118.5(3) . . ?
N3 C21 C22 114.2(3) . . ?
C20 C21 C22 127.3(3) . . ?
N4 C22 C23 109.6(3) . . ?
N4 C22 C21 115.9(3) . . ?
C23 C22 C21 134.5(3) . . ?
C24 C23 C22 105.4(3) . . ?
C24 C23 C26 126.3(3) . . ?
C22 C23 C26 128.3(4) . . ?
C23 C24 C25 108.8(3) . . ?
N4 C25 C24 108.5(3) . . ?
N4 C25 C27 123.4(3) . . ?
C24 C25 C27 128.1(3) . . ?
O3 C29 C30 125.7(3) . . ?
O3 C29 C28 113.9(4) . . ?
C30 C29 C28 120.4(4) . . ?
C29 C30 C31 126.9(3) . . ?
O4 C31 C30 126.2(4) . . ?
O4 C31 C32 113.7(4) . . ?
C30 C31 C32 120.1(4) . . ?

loop_
_geom_bond_atom_site_label_1
_geom_bond_atom_site_label_2
_geom_bond_distance
_geom_bond_site_symmetry_2
_geom_bond_publ_flag
Pd1 O1 1.992(2) . ?
Pd1 N2 1.993(3) . ?
Pd1 O2 2.003(2) . ?
Pd1 N1 2.013(3) . ?
Pd2 N4 1.992(3) . ?
Pd2 O4 1.996(2) . ?
Pd2 O3 2.000(2) . ?
Pd2 N3 2.003(3) . ?
O1 C13 1.286(4) . ?
O2 C15 1.278(4) . ?
O3 C29 1.284(4) . ?
O4 C31 1.269(4) . ?
N1 C1 1.342(4) . ?
N1 C5 1.359(4) . ?
N2 C9 1.346(4) . ?
N2 C6 1.394(4) . ?
N3 C17 1.335(4) . ?
N3 C21 1.362(4) . ?
N4 C25 1.355(4) . ?
N4 C22 1.383(4) . ?
C1 C2 1.368(5) . ?
C2 C3 1.375(6) . ?
C3 C4 1.371(6) . ?
C4 C5 1.405(5) . ?
C5 C6 1.431(5) . ?
C6 C7 1.393(5) . ?
C7 C8 1.399(5) . ?
C7 C10 1.507(5) . ?
C8 C9 1.399(5) . ?
C9 C11 1.496(5) . ?
C12 C13 1.498(5) . ?
C13 C14 1.378(5) . ?
C14 C15 1.375(5) . ?
C15 C16 1.507(5) . ?
C17 C18 1.375(5) . ?
C18 C19 1.373(6) . ?
C19 C20 1.365(6) . ?
C20 C21 1.397(5) . ?
C21 C22 1.433(5) . ?
C22 C23 1.396(5) . ?
C23 C24 1.391(5) . ?
C23 C26 1.502(5) . ?
C24 C25 1.391(5) . ?
C25 C27 1.491(5) . ?
C28 C29 1.505(5) . ?
C29 C30 1.382(6) . ?
C30 C31 1.391(6) . ?
C31 C32 1.512(6) . ?

loop_
_geom_torsion_atom_site_label_1
_geom_torsion_atom_site_label_2
_geom_torsion_atom_site_label_3
_geom_torsion_atom_site_label_4
_geom_torsion
_geom_torsion_site_symmetry_1
_geom_torsion_site_symmetry_2
_geom_torsion_site_symmetry_3
_geom_torsion_site_symmetry_4
_geom_torsion_publ_flag
N2 Pd1 O1 C13 161.5(6) . . . . ?
O2 Pd1 O1 C13 -4.3(3) . . . . ?
N1 Pd1 O1 C13 176.6(3) . . . . ?
O1 Pd1 O2 C15 2.9(3) . . . . ?
N2 Pd1 O2 C15 -174.9(3) . . . . ?
N1 Pd1 O2 C15 167.7(18) . . . . ?
N4 Pd2 O3 C29 169.7(7) . . . . ?
O4 Pd2 O3 C29 2.1(3) . . . . ?
N3 Pd2 O3 C29 -179.8(3) . . . . ?
N4 Pd2 O4 C31 -179.0(3) . . . . ?
O3 Pd2 O4 C31 -0.6(3) . . . . ?
N3 Pd2 O4 C31 -158.0(11) . . . . ?
O1 Pd1 N1 C1 2.4(3) . . . . ?
N2 Pd1 N1 C1 -179.9(3) . . . . ?
O2 Pd1 N1 C1 -162.4(18) . . . . ?
O1 Pd1 N1 C5 -177.2(2) . . . . ?
N2 Pd1 N1 C5 0.5(2) . . . . ?
O2 Pd1 N1 C5 18(2) . . . . ?
O1 Pd1 N2 C9 -162.4(6) . . . . ?
O2 Pd1 N2 C9 3.3(4) . . . . ?
N1 Pd1 N2 C9 -177.6(4) . . . . ?
O1 Pd1 N2 C6 13.5(8) . . . . ?
O2 Pd1 N2 C6 179.3(2) . . . . ?
N1 Pd1 N2 C6 -1.7(2) . . . . ?
N4 Pd2 N3 C17 -178.4(3) . . . . ?
O4 Pd2 N3 C17 160.4(11) . . . . ?
O3 Pd2 N3 C17 3.0(3) . . . . ?
N4 Pd2 N3 C21 3.0(2) . . . . ?
O4 Pd2 N3 C21 -18.2(13) . . . . ?
O3 Pd2 N3 C21 -175.6(2) . . . . ?
O4 Pd2 N4 C25 1.1(4) . . . . ?
O3 Pd2 N4 C25 -166.5(7) . . . . ?
N3 Pd2 N4 C25 -177.2(4) . . . . ?
O4 Pd2 N4 C22 174.2(2) . . . . ?
O3 Pd2 N4 C22 6.6(9) . . . . ?
N3 Pd2 N4 C22 -4.1(2) . . . . ?
C5 N1 C1 C2 0.8(5) . . . . ?
Pd1 N1 C1 C2 -178.8(3) . . . . ?
N1 C1 C2 C3 -1.2(6) . . . . ?
C1 C2 C3 C4 0.6(6) . . . . ?
C2 C3 C4 C5 0.5(6) . . . . ?
C1 N1 C5 C4 0.3(5) . . . . ?
Pd1 N1 C5 C4 179.9(3) . . . . ?
C1 N1 C5 C6 -178.8(3) . . . . ?
Pd1 N1 C5 C6 0.8(4) . . . . ?
C3 C4 C5 N1 -0.9(6) . . . . ?
C3 C4 C5 C6 178.1(4) . . . . ?
C9 N2 C6 C7 -0.1(4) . . . . ?
Pd1 N2 C6 C7 -177.3(2) . . . . ?
C9 N2 C6 C5 179.8(3) . . . . ?
Pd1 N2 C6 C5 2.7(4) . . . . ?
N1 C5 C6 C7 177.7(4) . . . . ?
C4 C5 C6 C7 -1.3(6) . . . . ?
N1 C5 C6 N2 -2.3(4) . . . . ?
C4 C5 C6 N2 178.7(3) . . . . ?
N2 C6 C7 C8 0.7(4) . . . . ?
C5 C6 C7 C8 -179.2(4) . . . . ?
N2 C6 C7 C10 -179.2(3) . . . . ?
C5 C6 C7 C10 0.8(7) . . . . ?
C6 C7 C8 C9 -1.1(4) . . . . ?
C10 C7 C8 C9 178.9(3) . . . . ?
C6 N2 C9 C8 -0.5(4) . . . . ?
Pd1 N2 C9 C8 175.5(3) . . . . ?
C6 N2 C9 C11 -179.8(3) . . . . ?
Pd1 N2 C9 C11 -3.7(6) . . . . ?
C7 C8 C9 N2 1.0(4) . . . . ?
C7 C8 C9 C11 -179.8(4) . . . . ?
Pd1 O1 C13 C14 2.5(5) . . . . ?
Pd1 O1 C13 C12 -177.5(2) . . . . ?
O1 C13 C14 C15 2.5(6) . . . . ?
C12 C13 C14 C15 -177.6(4) . . . . ?
Pd1 O2 C15 C14 0.4(5) . . . . ?
Pd1 O2 C15 C16 180.0(2) . . . . ?
C13 C14 C15 O2 -4.1(7) . . . . ?
C13 C14 C15 C16 176.3(4) . . . . ?
C21 N3 C17 C18 1.2(5) . . . . ?
Pd2 N3 C17 C18 -177.4(3) . . . . ?
N3 C17 C18 C19 -1.4(6) . . . . ?
C17 C18 C19 C20 0.7(7) . . . . ?
C18 C19 C20 C21 0.3(6) . . . . ?
C17 N3 C21 C20 -0.2(5) . . . . ?
Pd2 N3 C21 C20 178.5(3) . . . . ?
C17 N3 C21 C22 180.0(3) . . . . ?
Pd2 N3 C21 C22 -1.4(3) . . . . ?
C19 C20 C21 N3 -0.6(5) . . . . ?
C19 C20 C21 C22 179.3(4) . . . . ?
C25 N4 C22 C23 0.8(4) . . . . ?
Pd2 N4 C22 C23 -174.4(2) . . . . ?
C25 N4 C22 C21 179.8(3) . . . . ?
Pd2 N4 C22 C21 4.6(4) . . . . ?
N3 C21 C22 N4 -2.1(4) . . . . ?
C20 C21 C22 N4 178.0(3) . . . . ?
N3 C21 C22 C23 176.5(3) . . . . ?
C20 C21 C22 C23 -3.4(6) . . . . ?
N4 C22 C23 C24 -0.8(4) . . . . ?
C21 C22 C23 C24 -179.5(4) . . . . ?
N4 C22 C23 C26 177.7(4) . . . . ?
C21 C22 C23 C26 -1.0(7) . . . . ?
C22 C23 C24 C25 0.6(4) . . . . ?
C26 C23 C24 C25 -178.0(4) . . . . ?
C22 N4 C25 C24 -0.5(4) . . . . ?
Pd2 N4 C25 C24 172.9(3) . . . . ?
C22 N4 C25 C27 -179.8(3) . . . . ?
Pd2 N4 C25 C27 -6.4(6) . . . . ?
C23 C24 C25 N4 -0.1(4) . . . . ?
C23 C24 C25 C27 179.2(4) . . . . ?
Pd2 O3 C29 C30 -2.3(5) . . . . ?
Pd2 O3 C29 C28 177.3(2) . . . . ?
O3 C29 C30 C31 0.7(6) . . . . ?
C28 C29 C30 C31 -178.9(4) . . . . ?
Pd2 O4 C31 C30 -0.6(5) . . . . ?
Pd2 O4 C31 C32 179.7(3) . . . . ?
C29 C30 C31 O4 1.0(7) . . . . ?
C29 C30 C31 C32 -179.3(4) . . . . ?
